data_7244816
loop_
_publ_author_name
'Hatcher, Lauren E.'
'Coulson, Ben A.'

_publ_section_title
;
 Exploring the influence of polymorphism and chromophore co-ligands on
 linkage isomer photoswitching in [Pd(bpy4dca)(NO2)2]
;
_journal_name_full CrystEngComm
_journal_paper_doi 10.1039/D2CE00213B
_journal_year 2022
_chemical_formula_moiety 'C14 H12 N4 O8 Pd'
_chemical_formula_sum 'C14 H12 N4 O8 Pd'
_chemical_formula_weight 470.68
_chemical_name_systematic
;
Dinitro-(dimethyl 2,2'-bipyridine-4,4'-dicarboxylate)palladium(II)
;
_space_group_crystal_system monoclinic
_space_group_IT_number 14
_space_group_name_Hall '-P 2yn'
_space_group_name_H-M_alt 'P 1 21/n 1'
_atom_sites_solution_hydrogens geom
_audit_creation_method SHELXL-2018/3
_audit_update_record
;
2022-02-14 deposited with the CCDC.	2022-03-25 downloaded from the CCDC.
;
_cell_angle_alpha 90
_cell_angle_beta 94.153(5)
_cell_angle_gamma 90
_cell_formula_units_Z 4
_cell_length_a 8.5779(6)
_cell_length_b 7.7998(4)
_cell_length_c 24.9321(10)
_cell_measurement_reflns_used 2682
_cell_measurement_temperature 230(2)
_cell_measurement_theta_max 27.9090
_cell_measurement_theta_min 3.6550
_cell_volume 1663.72(16)
_computing_cell_refinement 'CrysAlisPro 1.171.40.67a (Rigaku OD, 2019)'
_computing_data_collection 'CrysAlisPro 1.171.40.67a (Rigaku OD, 2019)'
_computing_data_reduction 'CrysAlisPro 1.171.40.67a (Rigaku OD, 2019)'
_computing_structure_refinement 'SHELXL-2018/3 (Sheldrick, 2018)'
_computing_structure_solution 'SHELXT 2018/2 (Sheldrick, 2018)'
_diffrn_ambient_temperature 230(2)
_diffrn_detector_area_resol_mean 10.3795
_diffrn_measured_fraction_theta_full 0.997
_diffrn_measured_fraction_theta_max 0.997
_diffrn_measurement_device_type 'Xcalibur, Atlas, Gemini ultra'
_diffrn_measurement_method '\w scans'
_diffrn_radiation_type MoK\a
_diffrn_radiation_wavelength 0.71073
_diffrn_reflns_av_R_equivalents 0.0544
_diffrn_reflns_av_unetI/netI 0.0890
_diffrn_reflns_Laue_measured_fraction_full 0.997
_diffrn_reflns_Laue_measured_fraction_max 0.997
_diffrn_reflns_limit_h_max 10
_diffrn_reflns_limit_h_min -7
_diffrn_reflns_limit_k_max 9
_diffrn_reflns_limit_k_min -9
_diffrn_reflns_limit_l_max 30
_diffrn_reflns_limit_l_min -31
_diffrn_reflns_number 6811
_diffrn_reflns_point_group_measured_fraction_full 0.997
_diffrn_reflns_point_group_measured_fraction_max 0.997
_diffrn_reflns_theta_full 25.242
_diffrn_reflns_theta_max 26.372
_diffrn_reflns_theta_min 3.277
_diffrn_source 'fine-focus sealed X-ray tube'
_diffrn_source_type 'Enhance (Mo) X-ray Source'
_exptl_absorpt_coefficient_mu 1.170
_exptl_absorpt_correction_T_max 1.00000
_exptl_absorpt_correction_T_min 0.89284
_exptl_absorpt_correction_type multi-scan
_exptl_absorpt_process_details
;
CrysAlisPro 1.171.40.67a (Rigaku Oxford Diffraction, 2019)
Empirical absorption correction using spherical harmonics,
 implemented in SCALE3 ABSPACK scaling algorithm.
;
_exptl_crystal_colour yellow
_exptl_crystal_density_diffrn 1.879
_exptl_crystal_description block
_exptl_crystal_F_000 936
_exptl_crystal_recrystallization_method 'Re-crystallisation from solvent: Acetonitrile/water'
_exptl_crystal_size_max 0.300
_exptl_crystal_size_mid 0.200
_exptl_crystal_size_min 0.100
_refine_diff_density_max 1.232
_refine_diff_density_min -1.508
_refine_diff_density_rms 0.131
_refine_ls_extinction_method none
_refine_ls_goodness_of_fit_ref 1.036
_refine_ls_hydrogen_treatment constr
_refine_ls_matrix_type full
_refine_ls_number_parameters 266
_refine_ls_number_reflns 3402
_refine_ls_number_restraints 258
_refine_ls_restrained_S_all 1.016
_refine_ls_R_factor_all 0.1006
_refine_ls_R_factor_gt 0.0666
_refine_ls_shift/su_max 0.000
_refine_ls_shift/su_mean 0.000
_refine_ls_structure_factor_coef Fsqd
_refine_ls_weighting_details 'w=1/[\s^2^(Fo^2^)+(0.0549P)^2^+6.6886P] where P=(Fo^2^+2Fc^2^)/3'
_refine_ls_weighting_scheme calc
_refine_ls_wR_factor_gt 0.1446
_refine_ls_wR_factor_ref 0.1714
_reflns_Friedel_coverage 0.000
_reflns_number_gt 2254
_reflns_number_total 3402
_reflns_threshold_expression 'I > 2\s(I)'
_cod_data_source_file d2ce00213b3.cif
_cod_data_source_block Poly2_ES-VT_230K
_cod_original_sg_symbol_H-M 'P 21/n'
_cod_database_code 7244816
_shelx_shelxl_version_number 2018/3
_shelx_space_group_comment
;
The symmetry employed for this shelxl refinement is uniquely defined
by the following loop, which should always be used as a source of
symmetry information in preference to the above space-group names.
They are only intended as comments.
;
_shelx_estimated_absorpt_t_min 0.720
_shelx_estimated_absorpt_t_max 0.892

loop_
_space_group_symop_operation_xyz
'x, y, z'
'-x+1/2, y+1/2, -z+1/2'
'-x, -y, -z'
'x-1/2, -y-1/2, z-1/2'

loop_
_atom_site_label
_atom_site_type_symbol
_atom_site_fract_x
_atom_site_fract_y
_atom_site_fract_z
_atom_site_U_iso_or_equiv
_atom_site_adp_type
_atom_site_occupancy
_atom_site_site_symmetry_order
_atom_site_calc_flag
_atom_site_refinement_flags_posn
_atom_site_refinement_flags_adp
_atom_site_refinement_flags_occupancy
_atom_site_disorder_assembly
_atom_site_disorder_group
Pd1 Pd 0.29221(9) 0.55282(8) 0.50658(2) 0.0466(3) Uani 1 1 d . . . . .
O5 O 0.6464(8) 0.9649(7) 0.7345(2) 0.0652(18) Uani 1 1 d . . . . .
O6 O 0.5790(6) 0.7119(7) 0.76772(19) 0.0445(12) Uani 1 1 d . . . . .
O7 O 0.2309(6) -0.0114(7) 0.72180(19) 0.0439(12) Uani 1 1 d . . . . .
O8 O 0.0600(7) -0.1242(7) 0.6597(2) 0.0534(14) Uani 1 1 d . . . . .
N3 N 0.3901(7) 0.6540(7) 0.5761(2) 0.0383(13) Uani 1 1 d . . . . .
N4 N 0.2549(7) 0.3570(8) 0.5572(2) 0.0369(13) Uani 1 1 d . . . . .
C1 C 0.4648(9) 0.8041(9) 0.5818(3) 0.0431(16) Uani 1 1 d . . . . .
H1 H 0.474995 0.872096 0.551070 0.052 Uiso 1 1 calc R U . . .
C2 C 0.5276(9) 0.8633(10) 0.6308(3) 0.0424(16) Uani 1 1 d . . . . .
H2 H 0.576983 0.970845 0.633590 0.051 Uiso 1 1 calc R U . . .
C3 C 0.5164(8) 0.7611(9) 0.6760(3) 0.0346(13) Uani 1 1 d . . . . .
C4 C 0.4417(8) 0.6044(9) 0.6704(3) 0.0333(14) Uani 1 1 d . . . . .
H4 H 0.434117 0.533130 0.700456 0.040 Uiso 1 1 calc R U . . .
C5 C 0.3775(8) 0.5518(8) 0.6199(3) 0.0318(13) Uani 1 1 d . . . . .
C6 C 0.2993(8) 0.3871(9) 0.6094(3) 0.0328(13) Uani 1 1 d . . . . .
C7 C 0.2724(8) 0.2684(9) 0.6490(3) 0.0354(15) Uani 1 1 d . . . . .
H7 H 0.304953 0.290590 0.685139 0.042 Uiso 1 1 calc R U . . .
C8 C 0.1965(9) 0.1154(9) 0.6345(3) 0.0350(14) Uani 1 1 d . . . . .
C9 C 0.1506(9) 0.0863(9) 0.5810(3) 0.0413(16) Uani 1 1 d . . . . .
H9 H 0.098391 -0.015536 0.570452 0.050 Uiso 1 1 calc R U . . .
C10 C 0.1819(9) 0.2078(10) 0.5435(3) 0.0441(17) Uani 1 1 d . . . . .
H10 H 0.151712 0.186784 0.507063 0.053 Uiso 1 1 calc R U . . .
C11 C 0.5861(9) 0.8253(9) 0.7290(3) 0.0392(15) Uani 1 1 d . . . . .
C12 C 0.6576(9) 0.7596(11) 0.8193(3) 0.050(2) Uani 1 1 d . . . . .
H12A H 0.759155 0.808111 0.813644 0.075 Uiso 1 1 calc R U . . .
H12B H 0.670764 0.658635 0.841932 0.075 Uiso 1 1 calc R U . . .
H12C H 0.595032 0.843656 0.836776 0.075 Uiso 1 1 calc R U . . .
C13 C 0.1660(9) -0.0126(9) 0.6775(3) 0.0371(14) Uani 1 1 d . . . . .
C14 C 0.0144(11) -0.2519(10) 0.6979(3) 0.057(2) Uani 1 1 d . . . . .
H14A H -0.056491 -0.333549 0.679774 0.086 Uiso 1 1 calc R U . . .
H14B H -0.037338 -0.195918 0.726504 0.086 Uiso 1 1 calc R U . . .
H14C H 0.106639 -0.311443 0.713081 0.086 Uiso 1 1 calc R U . . .
N1 N 0.3140(11) 0.7639(12) 0.4623(3) 0.050(2) Uani 0.689(9) 1 d D . P A 1
O1 O 0.4112(12) 0.7670(14) 0.4293(4) 0.092(3) Uani 0.689(9) 1 d D . P A 1
O2 O 0.2311(13) 0.8883(13) 0.4660(5) 0.073(2) Uani 0.689(9) 1 d D . P A 1
N1A N 0.312(2) 0.881(2) 0.4520(7) 0.050(2) Uani 0.311(9) 1 d D . P A 2
O1A O 0.395(3) 0.743(3) 0.4593(10) 0.092(3) Uani 0.311(9) 1 d D . P A 2
O2A O 0.182(2) 0.860(3) 0.4752(12) 0.073(2) Uani 0.311(9) 1 d D . P A 2
N2 N 0.1740(12) 0.4531(14) 0.4403(4) 0.058(2) Uani 0.628(8) 1 d D . P A 3
O3 O 0.2517(11) 0.4263(18) 0.4024(4) 0.090(3) Uani 0.628(8) 1 d D . P A 3
O4 O 0.0367(11) 0.4276(16) 0.4371(5) 0.073(3) Uani 0.628(8) 1 d D . P A 3
N2A N 0.1355(19) 0.407(2) 0.4113(6) 0.058(2) Uani 0.372(8) 1 d D . P A 4
O3A O 0.2603(19) 0.388(3) 0.4406(6) 0.090(3) Uani 0.372(8) 1 d D . P A 4
O4A O 0.0511(19) 0.531(2) 0.4266(8) 0.073(3) Uani 0.372(8) 1 d D . P A 4

loop_
_atom_site_aniso_label
_atom_site_aniso_U_11
_atom_site_aniso_U_22
_atom_site_aniso_U_33
_atom_site_aniso_U_23
_atom_site_aniso_U_13
_atom_site_aniso_U_12
Pd1 0.0709(5) 0.0433(4) 0.0250(3) 0.0039(2) 0.0002(3) -0.0065(3)
O5 0.094(5) 0.051(3) 0.051(3) -0.009(2) 0.006(3) -0.027(3)
O6 0.052(3) 0.043(3) 0.038(2) -0.0035(18) -0.006(2) -0.003(2)
O7 0.049(3) 0.049(3) 0.033(2) 0.002(2) -0.0012(19) -0.006(2)
O8 0.076(4) 0.045(3) 0.038(3) 0.007(2) -0.011(2) -0.020(2)
N3 0.045(3) 0.038(2) 0.031(2) 0.0035(19) 0.001(2) 0.000(2)
N4 0.044(3) 0.040(2) 0.027(2) -0.0025(19) 0.001(2) 0.000(2)
C1 0.053(4) 0.037(3) 0.039(3) 0.002(2) 0.008(3) -0.003(3)
C2 0.048(4) 0.039(3) 0.042(2) -0.001(2) 0.009(2) -0.006(3)
C3 0.033(3) 0.035(3) 0.036(2) -0.0058(19) 0.008(2) -0.001(2)
C4 0.038(3) 0.034(3) 0.028(2) -0.001(2) 0.002(2) -0.002(2)
C5 0.037(3) 0.031(2) 0.028(2) -0.0001(17) 0.001(2) 0.004(2)
C6 0.039(4) 0.032(2) 0.027(2) -0.0029(17) 0.002(2) 0.003(2)
C7 0.046(4) 0.033(2) 0.027(3) -0.0031(19) -0.001(2) -0.002(2)
C8 0.043(4) 0.029(2) 0.032(2) -0.0013(19) -0.004(2) 0.002(2)
C9 0.052(4) 0.036(3) 0.035(2) -0.004(2) -0.009(2) -0.005(3)
C10 0.058(4) 0.044(3) 0.029(3) -0.004(2) -0.008(3) -0.004(3)
C11 0.041(4) 0.038(2) 0.039(2) -0.0065(18) 0.003(2) -0.001(2)
C12 0.048(5) 0.061(5) 0.039(3) -0.008(3) -0.005(3) -0.002(4)
C13 0.049(3) 0.029(3) 0.033(2) -0.002(2) 0.000(2) 0.001(2)
C14 0.083(6) 0.047(4) 0.040(4) 0.008(3) -0.007(4) -0.022(4)
N1 0.058(5) 0.059(4) 0.033(4) 0.008(3) 0.007(3) -0.002(3)
O1 0.097(6) 0.098(5) 0.086(6) 0.054(5) 0.054(5) 0.037(4)
O2 0.080(6) 0.060(4) 0.085(6) 0.021(4) 0.040(4) 0.006(4)
N1A 0.058(5) 0.059(4) 0.033(4) 0.008(3) 0.007(3) -0.002(3)
O1A 0.097(6) 0.098(5) 0.086(6) 0.054(5) 0.054(5) 0.037(4)
O2A 0.080(6) 0.060(4) 0.085(6) 0.021(4) 0.040(4) 0.006(4)
N2 0.063(4) 0.076(6) 0.036(3) -0.005(4) 0.008(3) -0.005(4)
O3 0.068(4) 0.161(9) 0.040(3) -0.014(4) 0.007(3) 0.017(5)
O4 0.064(4) 0.088(6) 0.070(6) -0.023(6) 0.011(3) -0.006(4)
N2A 0.063(4) 0.076(6) 0.036(3) -0.005(4) 0.008(3) -0.005(4)
O3A 0.068(4) 0.161(9) 0.040(3) -0.014(4) 0.007(3) 0.017(5)
O4A 0.064(4) 0.088(6) 0.070(6) -0.023(6) 0.011(3) -0.006(4)

loop_
_atom_type_symbol
_atom_type_description
_atom_type_scat_dispersion_real
_atom_type_scat_dispersion_imag
_atom_type_scat_source
C C 0.0033 0.0016 'International Tables Vol C Tables 4.2.6.8 and 6.1.1.4'
H H 0.0000 0.0000 'International Tables Vol C Tables 4.2.6.8 and 6.1.1.4'
N N 0.0061 0.0033 'International Tables Vol C Tables 4.2.6.8 and 6.1.1.4'
O O 0.0106 0.0060 'International Tables Vol C Tables 4.2.6.8 and 6.1.1.4'
Pd Pd -0.9988 1.0072 'International Tables Vol C Tables 4.2.6.8 and 6.1.1.4'

loop_
_geom_angle_atom_site_label_1
_geom_angle_atom_site_label_2
_geom_angle_atom_site_label_3
_geom_angle
_geom_angle_site_symmetry_1
_geom_angle_site_symmetry_3
_geom_angle_publ_flag
N1 Pd1 N4 173.1(3) . . ?
N1 Pd1 N3 95.9(3) . . ?
N4 Pd1 N3 80.5(2) . . ?
N4 Pd1 N2 97.3(3) . . ?
N3 Pd1 N2 174.4(3) . . ?
N4 Pd1 O3A 90.6(6) . . ?
N3 Pd1 O3A 159.0(4) . . ?
N4 Pd1 O1A 164.6(6) . . ?
N3 Pd1 O1A 92.2(8) . . ?
C11 O6 C12 115.7(6) . . ?
C13 O8 C14 116.4(6) . . ?
C1 N3 C5 119.5(6) . . ?
C1 N3 Pd1 126.6(5) . . ?
C5 N3 Pd1 113.9(4) . . ?
C6 N4 C10 119.2(6) . . ?
C6 N4 Pd1 115.1(5) . . ?
C10 N4 Pd1 125.6(5) . . ?
N3 C1 C2 122.7(7) . . ?
N3 C1 H1 118.7 . . ?
C2 C1 H1 118.7 . . ?
C1 C2 C3 118.8(7) . . ?
C1 C2 H2 120.6 . . ?
C3 C2 H2 120.6 . . ?
C4 C3 C2 118.8(6) . . ?
C4 C3 C11 122.6(6) . . ?
C2 C3 C11 118.6(6) . . ?
C3 C4 C5 120.1(6) . . ?
C3 C4 H4 120.0 . . ?
C5 C4 H4 120.0 . . ?
N3 C5 C4 120.0(6) . . ?
N3 C5 C6 115.6(6) . . ?
C4 C5 C6 124.3(6) . . ?
N4 C6 C7 121.4(6) . . ?
N4 C6 C5 114.8(6) . . ?
C7 C6 C5 123.8(6) . . ?
C6 C7 C8 119.0(6) . . ?
C6 C7 H7 120.5 . . ?
C8 C7 H7 120.5 . . ?
C9 C8 C7 119.1(7) . . ?
C9 C8 C13 121.9(6) . . ?
C7 C8 C13 119.1(6) . . ?
C10 C9 C8 119.3(7) . . ?
C10 C9 H9 120.4 . . ?
C8 C9 H9 120.4 . . ?
N4 C10 C9 122.1(6) . . ?
N4 C10 H10 119.0 . . ?
C9 C10 H10 119.0 . . ?
O5 C11 O6 124.5(7) . . ?
O5 C11 C3 122.7(7) . . ?
O6 C11 C3 112.7(6) . . ?
O6 C12 H12A 109.5 . . ?
O6 C12 H12B 109.5 . . ?
H12A C12 H12B 109.5 . . ?
O6 C12 H12C 109.5 . . ?
H12A C12 H12C 109.5 . . ?
H12B C12 H12C 109.5 . . ?
O7 C13 O8 125.5(7) . . ?
O7 C13 C8 124.0(7) . . ?
O8 C13 C8 110.5(6) . . ?
O8 C14 H14A 109.5 . . ?
O8 C14 H14B 109.5 . . ?
H14A C14 H14B 109.5 . . ?
O8 C14 H14C 109.5 . . ?
H14A C14 H14C 109.5 . . ?
H14B C14 H14C 109.5 . . ?
O2 N1 O1 118.2(9) . . ?
O2 N1 Pd1 122.6(7) . . ?
O1 N1 Pd1 119.2(8) . . ?
O1A N1A O2A 108.7(11) . . ?
N1A O1A Pd1 114.0(12) . . ?
O4 N2 O3 121.0(10) . . ?
O4 N2 Pd1 123.5(8) . . ?
O3 N2 Pd1 115.4(8) . . ?
O3A N2A O4A 112.9(11) . . ?
N2A O3A Pd1 116.2(11) . . ?

loop_
_geom_bond_atom_site_label_1
_geom_bond_atom_site_label_2
_geom_bond_distance
_geom_bond_site_symmetry_2
_geom_bond_publ_flag
Pd1 N1 1.999(9) . ?
Pd1 N4 2.022(6) . ?
Pd1 N3 2.030(6) . ?
Pd1 N2 2.030(10) . ?
Pd1 O3A 2.088(19) . ?
Pd1 O1A 2.13(2) . ?
O5 C11 1.209(9) . ?
O6 C11 1.313(9) . ?
O6 C12 1.457(8) . ?
O7 C13 1.200(8) . ?
O8 C13 1.312(9) . ?
O8 C14 1.453(9) . ?
N3 C1 1.338(9) . ?
N3 C5 1.362(8) . ?
N4 C6 1.348(8) . ?
N4 C10 1.354(9) . ?
C1 C2 1.379(10) . ?
C1 H1 0.9400 . ?
C2 C3 1.390(10) . ?
C2 H2 0.9400 . ?
C3 C4 1.383(9) . ?
C3 C11 1.497(9) . ?
C4 C5 1.399(9) . ?
C4 H4 0.9400 . ?
C5 C6 1.464(10) . ?
C6 C7 1.386(9) . ?
C7 C8 1.394(10) . ?
C7 H7 0.9400 . ?
C8 C9 1.381(9) . ?
C8 C13 1.502(10) . ?
C9 C10 1.372(10) . ?
C9 H9 0.9400 . ?
C10 H10 0.9400 . ?
C12 H12A 0.9700 . ?
C12 H12B 0.9700 . ?
C12 H12C 0.9700 . ?
C14 H14A 0.9700 . ?
C14 H14B 0.9700 . ?
C14 H14C 0.9700 . ?
N1 O2 1.211(8) . ?
N1 O1 1.213(8) . ?
N1A O1A 1.295(10) . ?
N1A O2A 1.300(10) . ?
N2 O4 1.191(8) . ?
N2 O3 1.213(8) . ?
N2A O3A 1.260(10) . ?
N2A O4A 1.282(10) . ?

loop_
_geom_hbond_atom_site_label_D
_geom_hbond_atom_site_label_H
_geom_hbond_atom_site_label_A
_geom_hbond_distance_DH
_geom_hbond_distance_HA
_geom_hbond_distance_DA
_geom_hbond_angle_DHA
_geom_hbond_site_symmetry_A
_geom_hbond_publ_flag
C1 H1 N1^a 0.94 2.66 3.176(11) 115.2 . yes
C1 H1 O1A^b 0.94 2.55 3.10(3) 118.3 . yes
C2 H2 O1^a 0.94 2.58 3.309(13) 134.3 3_676 yes
C2 H2 N1A^b 0.94 2.67 3.250(18) 121.0 3_676 yes
C4 H4 O7 0.94 2.51 3.289(8) 140.8 2_556 yes
C9 H9 O2A^b 0.94 2.71 3.20(3) 113.4 1_545 yes
C10 H10 O2^a 0.94 2.65 3.199(13) 117.7 1_545 yes
C10 H10 O2A^b 0.94 2.69 3.20(3) 115.2 1_545 yes
C10 H10 N2^c 0.94 2.68 3.202(12) 116.0 . yes
C10 H10 O4^c 0.94 2.70 3.324(15) 124.4 . yes
C10 H10 O3A^d 0.94 2.51 3.04(2) 116.0 . yes
C12 H12C O3^c 0.97 2.72 3.271(15) 116.8 4_676 yes
C12 H12C O4A^d 0.97 2.50 3.32(2) 142.3 4_676 yes
C14 H14A O3^c 0.97 2.65 3.534(14) 151.6 3_556 yes
C14 H14A N2A^d 0.97 2.39 3.168(16) 136.5 3_556 yes
C14 H14C O7 0.97 2.59 3.499(10) 157.0 2_546 yes

loop_
_geom_torsion_atom_site_label_1
_geom_torsion_atom_site_label_2
_geom_torsion_atom_site_label_3
_geom_torsion_atom_site_label_4
_geom_torsion
_geom_torsion_site_symmetry_1
_geom_torsion_site_symmetry_2
_geom_torsion_site_symmetry_3
_geom_torsion_site_symmetry_4
_geom_torsion_publ_flag
C5 N3 C1 C2 -1.6(11) . . . . ?
Pd1 N3 C1 C2 179.8(6) . . . . ?
N3 C1 C2 C3 1.7(12) . . . . ?
C1 C2 C3 C4 -0.5(11) . . . . ?
C1 C2 C3 C11 179.4(7) . . . . ?
C2 C3 C4 C5 -0.7(11) . . . . ?
C11 C3 C4 C5 179.4(7) . . . . ?
C1 N3 C5 C4 0.3(10) . . . . ?
Pd1 N3 C5 C4 179.1(5) . . . . ?
C1 N3 C5 C6 -177.7(6) . . . . ?
Pd1 N3 C5 C6 1.2(8) . . . . ?
C3 C4 C5 N3 0.8(11) . . . . ?
C3 C4 C5 C6 178.6(7) . . . . ?
C10 N4 C6 C7 0.3(11) . . . . ?
Pd1 N4 C6 C7 176.2(5) . . . . ?
C10 N4 C6 C5 179.9(6) . . . . ?
Pd1 N4 C6 C5 -4.3(8) . . . . ?
N3 C5 C6 N4 2.1(9) . . . . ?
C4 C5 C6 N4 -175.8(7) . . . . ?
N3 C5 C6 C7 -178.4(7) . . . . ?
C4 C5 C6 C7 3.7(11) . . . . ?
N4 C6 C7 C8 -0.6(11) . . . . ?
C5 C6 C7 C8 179.9(7) . . . . ?
C6 C7 C8 C9 0.2(11) . . . . ?
C6 C7 C8 C13 -179.4(7) . . . . ?
C7 C8 C9 C10 0.6(12) . . . . ?
C13 C8 C9 C10 -179.9(7) . . . . ?
C6 N4 C10 C9 0.4(12) . . . . ?
Pd1 N4 C10 C9 -174.9(6) . . . . ?
C8 C9 C10 N4 -0.9(12) . . . . ?
C12 O6 C11 O5 -3.2(11) . . . . ?
C12 O6 C11 C3 174.5(6) . . . . ?
C4 C3 C11 O5 -177.2(8) . . . . ?
C2 C3 C11 O5 2.9(11) . . . . ?
C4 C3 C11 O6 5.0(10) . . . . ?
C2 C3 C11 O6 -174.9(7) . . . . ?
C14 O8 C13 O7 2.6(12) . . . . ?
C14 O8 C13 C8 -177.6(6) . . . . ?
C9 C8 C13 O7 163.5(8) . . . . ?
C7 C8 C13 O7 -16.9(11) . . . . ?
C9 C8 C13 O8 -16.3(10) . . . . ?
C7 C8 C13 O8 163.2(7) . . . . ?
O2A N1A O1A Pd1 -1.8(17) . . . . ?
O4A N2A O3A Pd1 2.4(17) . . . . ?
